data_7122052
loop_
_publ_author_name
'Yan, Chao'
'Yang, Hongwei'
'Qi, Xiujuan'
'Jin, Yunhe'
'Wang, Kangcai'
'Liu, Tianlin'
'Tian, Junjun'
'Nie, Fude'
'Cheng, Guangbin'
'Zhang, Qinghua'

_publ_section_title
;
 A simple and versatile strategy for taming FOX-7.
;
_journal_issue 67
_journal_name_full 'Chemical communications (Cambridge, England)'
_journal_page_first 9333
_journal_page_last 9336
_journal_paper_doi 10.1039/c8cc05562a
_journal_volume 54
_journal_year 2018
_chemical_formula_moiety 'C4 H4 Cl N7 O8'
_chemical_formula_sum 'C4 H4 Cl N7 O8'
_chemical_formula_weight 313.59
_space_group_crystal_system orthorhombic
_space_group_IT_number 61
_space_group_name_Hall '-P 2ac 2ab'
_space_group_name_H-M_alt 'P b c a'
_symmetry_space_group_name_Hall '-P 2ac 2ab'
_symmetry_space_group_name_H-M 'P b c a'
_atom_sites_solution_hydrogens geom
_atom_sites_solution_primary dual
_audit_creation_date 2018-07-24
_audit_creation_method
;
Olex2 1.2-beta
(compiled 2016.07.08 svn.r3312 for OlexSys, GUI svn.r5203)
;
_audit_update_record
;
2018-07-24 deposited with the CCDC.
2018-07-27 downloaded from the CCDC.
;
_cell_angle_alpha 90
_cell_angle_beta 90
_cell_angle_gamma 90
_cell_formula_units_Z 8
_cell_length_a 11.4945(17)
_cell_length_b 11.5752(18)
_cell_length_c 16.011(2)
_cell_measurement_reflns_used 5294
_cell_measurement_temperature 173
_cell_measurement_theta_max 27.32
_cell_measurement_theta_min 2.80
_cell_volume 2130.3(5)
_computing_cell_refinement 'SAINT v8.34A (Bruker, 2013)'
_computing_data_reduction 'SAINT v8.34A (Bruker, 2013)'
_computing_molecular_graphics 'Olex2 (Dolomanov et al., 2009)'
_computing_publication_material 'Olex2 (Dolomanov et al., 2009)'
_computing_structure_refinement 'ShelXL (Sheldrick, 2015)'
_computing_structure_solution 'ShelXT (Sheldrick, 2015)'
_diffrn_ambient_temperature 173
_diffrn_measured_fraction_theta_full 0.998
_diffrn_measured_fraction_theta_max 0.996
_diffrn_measurement_device_type 'Bruker APEX-II CCD'
_diffrn_measurement_method '\f and \w scans'
_diffrn_radiation_type MoK\a
_diffrn_radiation_wavelength 0.71073
_diffrn_reflns_av_R_equivalents 0.0347
_diffrn_reflns_av_unetI/netI 0.0237
_diffrn_reflns_Laue_measured_fraction_full 0.998
_diffrn_reflns_Laue_measured_fraction_max 0.996
_diffrn_reflns_limit_h_max 14
_diffrn_reflns_limit_h_min -14
_diffrn_reflns_limit_k_max 14
_diffrn_reflns_limit_k_min -14
_diffrn_reflns_limit_l_max 20
_diffrn_reflns_limit_l_min -20
_diffrn_reflns_number 14748
_diffrn_reflns_point_group_measured_fraction_full 0.998
_diffrn_reflns_point_group_measured_fraction_max 0.996
_diffrn_reflns_theta_full 25.242
_diffrn_reflns_theta_max 27.446
_diffrn_reflns_theta_min 2.544
_diffrn_standards_number 0
_exptl_absorpt_coefficient_mu 0.422
_exptl_absorpt_correction_T_max 0.7456
_exptl_absorpt_correction_T_min 0.6750
_exptl_absorpt_correction_type multi-scan
_exptl_absorpt_process_details
;
SADABS-2014/5 (Bruker,2014/5) was used for absorption correction.
wR2(int) was 0.0675 before and 0.0530 after correction.
The Ratio of minimum to maximum transmission is 0.9053.
The \l/2 correction factor is 0.00150.
;
_exptl_crystal_colour 'clear whiteish colourless'
_exptl_crystal_colour_lustre clear
_exptl_crystal_colour_modifier whiteish
_exptl_crystal_colour_primary colourless
_exptl_crystal_density_diffrn 1.955
_exptl_crystal_description block
_exptl_crystal_F_000 1264
_exptl_crystal_size_max 0.22
_exptl_crystal_size_mid 0.2
_exptl_crystal_size_min 0.18
_refine_diff_density_max 0.270
_refine_diff_density_min -0.354
_refine_diff_density_rms 0.063
_refine_ls_extinction_method none
_refine_ls_goodness_of_fit_ref 1.039
_refine_ls_hydrogen_treatment constr
_refine_ls_matrix_type full
_refine_ls_number_parameters 191
_refine_ls_number_reflns 2430
_refine_ls_number_restraints 12
_refine_ls_restrained_S_all 1.037
_refine_ls_R_factor_all 0.0354
_refine_ls_R_factor_gt 0.0295
_refine_ls_shift/su_max 0.001
_refine_ls_shift/su_mean 0.000
_refine_ls_structure_factor_coef Fsqd
_refine_ls_weighting_details 'w=1/[\s^2^(Fo^2^)+(0.0418P)^2^+0.7371P] where P=(Fo^2^+2Fc^2^)/3'
_refine_ls_weighting_scheme calc
_refine_ls_wR_factor_gt 0.0744
_refine_ls_wR_factor_ref 0.0784
_reflns_Friedel_coverage 0.000
_reflns_number_gt 2112
_reflns_number_total 2430
_reflns_threshold_expression 'I > 2\s(I)'
_cod_data_source_file c8cc05562a2.cif
_cod_data_source_block mo_20171156-yc-28_0m
_cod_depositor_comments 'Adding full bibliography for 7122046--7122052.cif.'
_cod_original_cell_volume 2130.3(6)
_cod_database_code 7122052
_shelx_space_group_comment
;
The symmetry employed for this shelxl refinement is uniquely defined
by the following loop, which should always be used as a source of
symmetry information in preference to the above space-group names.
They are only intended as comments.
;
_olex2_refinement_description
;
1. Fixed Uiso
 At 1.2 times of:
  All C(H,H) groups
2. Uiso/Uaniso restraints and constraints
Uanis(O7) \\sim Ueq, Uanis(O7A) \\sim Ueq: with sigma of 0.005 and sigma for
terminal atoms of 0.01
3. Others
 Sof(O7A)=1-FVAR(1)
 Sof(O7)=FVAR(1)
4.a Secondary CH2 refined with riding coordinates:
 C3(H3A,H3B), C4(H4A,H4B)
;
_shelx_shelxl_version_number 2014/7
_olex2_submission_special_instructions 'No special instructions were received'

loop_
_space_group_symop_operation_xyz
'x, y, z'
'-x+1/2, -y, z+1/2'
'-x, y+1/2, -z+1/2'
'x+1/2, -y+1/2, -z'
'-x, -y, -z'
'x-1/2, y, -z-1/2'
'x, -y-1/2, z-1/2'
'-x-1/2, y-1/2, z'

loop_
_atom_site_label
_atom_site_type_symbol
_atom_site_fract_x
_atom_site_fract_y
_atom_site_fract_z
_atom_site_U_iso_or_equiv
_atom_site_adp_type
_atom_site_occupancy
_atom_site_site_symmetry_order
_atom_site_calc_flag
_atom_site_refinement_flags_posn
_atom_site_refinement_flags_adp
_atom_site_refinement_flags_occupancy
_atom_site_disorder_assembly
_atom_site_disorder_group
Cl01 Cl 0.58975(3) 0.88279(3) 0.74674(2) 0.02284(11) Uani 1 1 d . . . . .
O5 O 0.55701(10) 0.62421(9) 0.73097(7) 0.0295(3) Uani 1 1 d . . . . .
O4 O 0.51585(12) 1.01445(9) 0.59970(7) 0.0382(3) Uani 1 1 d . . . . .
O8 O 0.56120(11) 0.49128(9) 0.42157(7) 0.0351(3) Uani 1 1 d . . . . .
O7 O 0.679(2) 0.454(2) 0.5091(19) 0.027(2) Uani 0.35(10) 1 d . U P A 1
O3 O 0.33919(10) 0.96376(10) 0.63098(8) 0.0402(3) Uani 1 1 d . . . . .
O2 O 0.32554(10) 0.72427(11) 0.66038(8) 0.0380(3) Uani 1 1 d . . . . .
N4 N 0.64964(10) 0.70032(9) 0.62150(7) 0.0192(2) Uani 1 1 d . . . . .
O1 O 0.36961(10) 0.78982(12) 0.78390(8) 0.0404(3) Uani 1 1 d . . . . .
O6 O 0.72414(12) 0.55246(11) 0.69318(8) 0.0465(3) Uani 1 1 d . . . . .
N5 N 0.51248(11) 0.77996(10) 0.52808(7) 0.0220(3) Uani 1 1 d . . . . .
N2 N 0.44372(11) 0.94993(10) 0.62890(8) 0.0251(3) Uani 1 1 d . . . . .
N6 N 0.65748(11) 0.63884(10) 0.47925(8) 0.0250(3) Uani 1 1 d . . . . .
N7 N 0.63318(12) 0.52113(10) 0.47356(8) 0.0264(3) Uani 1 1 d . . . . .
N3 N 0.64300(11) 0.61832(10) 0.68601(8) 0.0246(3) Uani 1 1 d . . . . .
N1 N 0.38598(10) 0.77742(11) 0.70959(8) 0.0262(3) Uani 1 1 d . . . . .
C2 C 0.54886(11) 0.76494(10) 0.60148(8) 0.0163(3) Uani 1 1 d . . . . .
C1 C 0.49357(11) 0.83804(11) 0.67072(8) 0.0176(3) Uani 1 1 d . . . . .
C3 C 0.72624(12) 0.67590(12) 0.55026(10) 0.0262(3) Uani 1 1 d . . . . .
H3A H 0.7707 0.7462 0.5355 0.031 Uiso 1 1 calc R . . . .
H3B H 0.7824 0.6146 0.5655 0.031 Uiso 1 1 calc R . . . .
C4 C 0.56409(15) 0.71977(12) 0.45721(9) 0.0284(3) Uani 1 1 d . . . . .
H4A H 0.5956 0.7779 0.4179 0.034 Uiso 1 1 calc R . . . .
H4B H 0.5021 0.6767 0.4277 0.034 Uiso 1 1 calc R . . . .
O7A O 0.697(2) 0.4573(11) 0.5229(15) 0.033(2) Uani 0.65(10) 1 d . U P A 2

loop_
_atom_site_aniso_label
_atom_site_aniso_U_11
_atom_site_aniso_U_22
_atom_site_aniso_U_33
_atom_site_aniso_U_23
_atom_site_aniso_U_13
_atom_site_aniso_U_12
Cl01 0.02434(18) 0.02401(18) 0.02017(18) -0.00191(12) -0.00433(13) -0.00131(12)
O5 0.0309(6) 0.0266(5) 0.0310(6) 0.0105(4) 0.0028(5) -0.0010(4)
O4 0.0577(8) 0.0222(5) 0.0347(6) 0.0094(5) 0.0077(6) 0.0066(5)
O8 0.0521(7) 0.0286(5) 0.0245(6) -0.0059(5) 0.0030(5) -0.0034(5)
O7 0.032(5) 0.024(3) 0.025(5) 0.003(3) -0.012(3) 0.002(3)
O3 0.0334(6) 0.0385(6) 0.0486(8) -0.0120(5) -0.0188(6) 0.0183(5)
O2 0.0232(5) 0.0421(7) 0.0487(8) -0.0107(6) 0.0016(5) -0.0084(5)
N4 0.0169(5) 0.0179(5) 0.0227(6) 0.0015(4) 0.0002(5) 0.0032(4)
O1 0.0309(6) 0.0612(8) 0.0291(6) 0.0009(6) 0.0139(5) -0.0023(6)
O6 0.0517(8) 0.0435(7) 0.0443(7) 0.0107(6) -0.0015(6) 0.0312(6)
N5 0.0296(6) 0.0179(5) 0.0185(6) 0.0006(4) 0.0016(5) 0.0055(5)
N2 0.0349(7) 0.0213(6) 0.0192(6) -0.0046(5) -0.0059(5) 0.0115(5)
N6 0.0324(7) 0.0151(5) 0.0275(7) 0.0002(5) 0.0091(5) 0.0038(5)
N7 0.0368(7) 0.0175(6) 0.0249(7) 0.0007(5) 0.0116(6) 0.0018(5)
N3 0.0283(6) 0.0182(6) 0.0272(7) 0.0038(5) -0.0049(5) 0.0035(5)
N1 0.0173(6) 0.0307(6) 0.0305(7) 0.0000(5) 0.0052(5) 0.0014(5)
C2 0.0165(6) 0.0125(5) 0.0198(6) 0.0012(5) 0.0018(5) 0.0007(5)
C1 0.0167(6) 0.0181(6) 0.0179(6) 0.0011(5) -0.0010(5) 0.0020(5)
C3 0.0203(7) 0.0216(6) 0.0367(8) -0.0012(6) 0.0090(6) 0.0014(5)
C4 0.0448(9) 0.0227(7) 0.0177(7) 0.0008(6) 0.0054(7) 0.0110(6)
O7A 0.045(4) 0.0178(16) 0.035(4) 0.005(2) -0.011(3) 0.005(2)

loop_
_atom_type_symbol
_atom_type_description
_atom_type_scat_dispersion_real
_atom_type_scat_dispersion_imag
_atom_type_scat_source
C C 0.0033 0.0016 'International Tables Vol C Tables 4.2.6.8 and 6.1.1.4'
H H 0.0000 0.0000 'International Tables Vol C Tables 4.2.6.8 and 6.1.1.4'
Cl Cl 0.1484 0.1585 'International Tables Vol C Tables 4.2.6.8 and 6.1.1.4'
N N 0.0061 0.0033 'International Tables Vol C Tables 4.2.6.8 and 6.1.1.4'
O O 0.0106 0.0060 'International Tables Vol C Tables 4.2.6.8 and 6.1.1.4'

loop_
_geom_angle_atom_site_label_1
_geom_angle_atom_site_label_2
_geom_angle_atom_site_label_3
_geom_angle
N3 N4 C2 118.62(11)
N3 N4 C3 118.27(11)
C2 N4 C3 114.61(11)
C2 N5 C4 121.69(12)
O4 N2 O3 127.46(13)
O4 N2 C1 115.14(12)
O3 N2 C1 117.38(13)
N7 N6 C3 116.73(12)
N7 N6 C4 117.49(13)
C3 N6 C4 113.48(11)
O8 N7 N6 117.13(13)
O8 N7 O7A 129.1(10)
O7 N7 O8 118.6(15)
O7 N7 N6 124.1(15)
O7A N7 N6 113.7(10)
O5 N3 N4 116.00(11)
O6 N3 O5 126.97(13)
O6 N3 N4 116.97(13)
O2 N1 C1 115.07(12)
O1 N1 O2 127.30(13)
O1 N1 C1 117.61(12)
N4 C2 C1 117.86(11)
N5 C2 N4 123.77(12)
N5 C2 C1 117.46(11)
N2 C1 Cl01 106.73(9)
N1 C1 Cl01 111.32(9)
N1 C1 N2 104.69(10)
C2 C1 Cl01 114.25(9)
C2 C1 N2 107.40(10)
C2 C1 N1 111.77(10)
N4 C3 H3A 109.7
N4 C3 H3B 109.7
N6 C3 N4 109.83(11)
N6 C3 H3A 109.7
N6 C3 H3B 109.7
H3A C3 H3B 108.2
N5 C4 N6 114.55(12)
N5 C4 H4A 108.6
N5 C4 H4B 108.6
N6 C4 H4A 108.6
N6 C4 H4B 108.6
H4A C4 H4B 107.6

loop_
_geom_bond_atom_site_label_1
_geom_bond_atom_site_label_2
_geom_bond_distance
Cl01 C1 1.7240(13)
O5 N3 1.2247(17)
O4 N2 1.2099(18)
O8 N7 1.2236(18)
O7 N7 1.09(3)
O3 N2 1.2126(17)
O2 N1 1.2174(17)
N4 N3 1.4049(16)
N4 C2 1.4157(16)
N4 C3 1.4684(18)
O1 N1 1.2132(18)
O6 N3 1.2100(16)
N5 C2 1.2596(18)
N5 C4 1.4577(18)
N2 C1 1.5666(16)
N6 N7 1.3938(17)
N6 C3 1.450(2)
N6 C4 1.4678(19)
N7 O7A 1.30(2)
N1 C1 1.5521(17)
C2 C1 1.5325(18)
C3 H3A 0.9900
C3 H3B 0.9900
C4 H4A 0.9900
C4 H4B 0.9900
